data_1504558
loop_
_publ_author_name
'Abid, Mohammed'
'Teixeira, Liliana'
'T\"or\"ok, B\'ela'

_publ_section_title
;
 Triflic acid-catalyzed highly stereoselective friedel-crafts
 aminoalkylation of indoles and pyrroles.
;
_journal_issue 5
_journal_name_full 'Organic letters'
_journal_page_first 933
_journal_page_last 935
_journal_paper_doi 10.1021/ol703095d
_journal_volume 10
_journal_year 2008
_chemical_absolute_configuration unk
_chemical_formula_sum 'C16 H19 F3 N2 O4'
_chemical_formula_weight 360.33
_chemical_name_systematic
; 
 ? 
;
_space_group_IT_number 19
_symmetry_cell_setting orthorhombic
_symmetry_space_group_name_Hall 'P 2ac 2ab'
_symmetry_space_group_name_H-M 'P 21 21 21'
_atom_sites_solution_hydrogens geom
_atom_sites_solution_primary direct
_atom_sites_solution_secondary difmap
_audit_creation_method SHELXL-97
_cell_angle_alpha 90.00
_cell_angle_beta 90.00
_cell_angle_gamma 90.00
_cell_formula_units_Z 4
_cell_length_a 6.3471(7)
_cell_length_b 9.1849(11)
_cell_length_c 28.994(3)
_cell_measurement_reflns_used 1647
_cell_measurement_temperature 293(2)
_cell_measurement_theta_max 40.696
_cell_measurement_theta_min 4.652
_cell_volume 1690.3(3)
_computing_cell_refinement 'Bruker SMART'
_computing_data_collection 'Bruker SMART'
_computing_data_reduction 'Bruker SHELXTL'
_computing_molecular_graphics 'Bruker SHELXTL'
_computing_publication_material 'Bruker SHELXTL'
_computing_structure_refinement 'SHELXL-97 (Sheldrick, 1997)'
_computing_structure_solution 'SHELXS-97 (Sheldrick, 1990)'
_diffrn_ambient_temperature 293(2)
_diffrn_measured_fraction_theta_full 0.995
_diffrn_measured_fraction_theta_max 0.995
_diffrn_measurement_device_type 'CCD area detector'
_diffrn_measurement_method 'phi and omega scans'
_diffrn_radiation_monochromator graphite
_diffrn_radiation_source 'fine-focus sealed tube'
_diffrn_radiation_type MoK\a
_diffrn_radiation_wavelength 0.71073
_diffrn_reflns_av_R_equivalents 0.1025
_diffrn_reflns_av_sigmaI/netI 0.0766
_diffrn_reflns_limit_h_max 8
_diffrn_reflns_limit_h_min -8
_diffrn_reflns_limit_k_max 11
_diffrn_reflns_limit_k_min -11
_diffrn_reflns_limit_l_max 36
_diffrn_reflns_limit_l_min -20
_diffrn_reflns_number 10011
_diffrn_reflns_theta_full 27.00
_diffrn_reflns_theta_max 27.00
_diffrn_reflns_theta_min 1.40
_exptl_absorpt_coefficient_mu 0.123
_exptl_absorpt_correction_T_max 1.0000
_exptl_absorpt_correction_T_min 0.7599
_exptl_absorpt_correction_type empirical
_exptl_absorpt_process_details sadabs
_exptl_crystal_colour colorless
_exptl_crystal_density_diffrn 1.416
_exptl_crystal_density_method 'not measured'
_exptl_crystal_description prismatic
_exptl_crystal_F_000 752
_exptl_crystal_size_max 0.459
_exptl_crystal_size_mid 0.187
_exptl_crystal_size_min 0.168
_refine_diff_density_max 0.273
_refine_diff_density_min -0.339
_refine_diff_density_rms 0.051
_refine_ls_abs_structure_details 'Flack H D (1983), Acta Cryst. A39, 876-881'
_refine_ls_abs_structure_Flack -10(10)
_refine_ls_extinction_method none
_refine_ls_goodness_of_fit_ref 0.968
_refine_ls_hydrogen_treatment mixed
_refine_ls_matrix_type full
_refine_ls_number_parameters 244
_refine_ls_number_reflns 2143
_refine_ls_number_restraints 5
_refine_ls_restrained_S_all 0.997
_refine_ls_R_factor_all 0.0804
_refine_ls_R_factor_gt 0.0540
_refine_ls_shift/su_max 0.054
_refine_ls_shift/su_mean 0.003
_refine_ls_structure_factor_coef Fsqd
_refine_ls_weighting_details 'calc w=1/[\s^2^(Fo^2^)+(0.0860P)^2^+0.0000P] where P=(Fo^2^+2Fc^2^)/3'
_refine_ls_weighting_scheme calc
_refine_ls_wR_factor_gt 0.1404
_refine_ls_wR_factor_ref 0.1567
_reflns_number_gt 1394
_reflns_number_total 2143
_reflns_threshold_expression >2sigma(I)
_cod_data_source_file ol703095d-file001.cif
_cod_data_source_block cd27513
_cod_depositor_comments
;
The following automatic conversions were performed:

'_symmetry_cell_setting' value 'Orthorhombic' changed to
'orthorhombic' according to
/home/saulius/struct/CIF-dictionaries/cif_core.dic dictionary named
'cif_core.dic' version 2.4.1 from 2010-06-29.

Automatic conversion script
Id: cif_fix_values 1715 2011-07-08 13:25:40Z adriana 
;
_cod_original_sg_symbol_H-M P2(1)2(1)2(1)
_cod_database_code 1504558

loop_
_symmetry_equiv_pos_as_xyz
'x, y, z'
'-x+1/2, -y, z+1/2'
'-x, y+1/2, -z+1/2'
'x+1/2, -y+1/2, -z'

loop_
_atom_site_label
_atom_site_type_symbol
_atom_site_fract_x
_atom_site_fract_y
_atom_site_fract_z
_atom_site_U_iso_or_equiv
_atom_site_adp_type
_atom_site_occupancy
_atom_site_symmetry_multiplicity
_atom_site_calc_flag
_atom_site_refinement_flags
_atom_site_disorder_assembly
_atom_site_disorder_group
O1 O 0.4908(6) 0.9154(4) 0.09928(12) 0.0609(9) Uani 1 1 d . . .
O2 O 0.4881(6) 1.0720(4) 0.15833(14) 0.0747(12) Uani 1 1 d . A .
O3 O 0.7187(5) 0.7557(4) 0.02383(10) 0.0581(9) Uani 1 1 d . . .
O4 O 0.9029(5) 0.9408(3) 0.05475(10) 0.0519(9) Uani 1 1 d . . .
N1 N 0.8182(7) 0.9552(4) 0.19868(12) 0.0495(10) Uani 1 1 d D . .
N2 N 1.1279(6) 0.6844(5) 0.08486(13) 0.0507(10) Uani 1 1 d D . .
F1 F 0.8226(5) 0.4885(3) 0.06496(10) 0.0670(9) Uani 1 1 d . . .
F2 F 0.8553(5) 0.5038(3) 0.13775(9) 0.0648(9) Uani 1 1 d . . .
F3 F 0.5844(4) 0.5942(3) 0.10446(10) 0.0603(8) Uani 1 1 d . . .
C1 C 0.7583(7) 0.9048(5) 0.15584(15) 0.0414(10) Uani 1 1 d . . .
C2 C 0.9051(7) 0.8018(4) 0.14162(12) 0.0338(9) Uani 1 1 d . . .
C3 C 1.0555(6) 0.7891(4) 0.17801(13) 0.0358(9) Uani 1 1 d . . .
C4 C 0.9971(8) 0.8883(5) 0.21291(14) 0.0457(11) Uani 1 1 d . . .
C5 C 1.1109(9) 0.9060(6) 0.25302(15) 0.0602(14) Uani 1 1 d . . .
H5 H 1.0679 0.9709 0.2758 0.072 Uiso 1 1 calc R . .
C6 C 1.2878(10) 0.8251(6) 0.25791(17) 0.0674(15) Uani 1 1 d . . .
H6 H 1.3696 0.8368 0.2843 0.081 Uiso 1 1 calc R . .
C7 C 1.3505(8) 0.7256(6) 0.22487(15) 0.0552(13) Uani 1 1 d . . .
H7 H 1.4724 0.6715 0.2296 0.066 Uiso 1 1 calc R . .
C8 C 1.2374(7) 0.7051(5) 0.18549(15) 0.0454(11) Uani 1 1 d . . .
H8 H 1.2800 0.6365 0.1638 0.055 Uiso 1 1 calc R . .
C9 C 0.9104(6) 0.7219(5) 0.09585(13) 0.0375(10) Uani 1 1 d . . .
C10 C 0.7908(7) 0.5773(5) 0.10027(16) 0.0459(11) Uani 1 1 d . . .
C11 C 0.8220(7) 0.8070(5) 0.05458(14) 0.0420(10) Uani 1 1 d . . .
C12 C 0.8636(10) 1.0255(6) 0.01287(19) 0.0718(17) Uani 1 1 d . . .
H12A H 0.7146 1.0462 0.0095 0.086 Uiso 1 1 calc R . .
H12B H 0.9116 0.9730 -0.0142 0.086 Uiso 1 1 calc R . .
C13 C 0.9838(15) 1.1603(7) 0.0190(3) 0.117(3) Uani 1 1 d . . .
H13A H 0.9413 1.2069 0.0471 0.176 Uiso 1 1 calc R . .
H13B H 0.9575 1.2243 -0.0066 0.176 Uiso 1 1 calc R . .
H13C H 1.1315 1.1380 0.0204 0.176 Uiso 1 1 calc R . .
C14 C 0.5671(8) 0.9624(5) 0.13425(16) 0.0482(12) Uani 1 1 d . . .
C15 C 0.2961(9) 1.1398(6) 0.14206(19) 0.098(2) Uani 1 1 d D . .
H15A H 0.2364 1.0835 0.1170 0.118 Uiso 1 1 calc R A 1
H15B H 0.1934 1.1445 0.1668 0.118 Uiso 1 1 calc R A 1
H15C H 0.1889 1.0661 0.1408 0.118 Uiso 1 1 d R A 2
H15D H 0.3219 1.1743 0.1112 0.118 Uiso 1 1 d R A 2
C16 C 0.3432(9) 1.2722(6) 0.12772(19) 0.112(6) Uani 0.50 1 d PRD A 1
H16A H 0.2390 1.3043 0.1060 0.168 Uiso 0.50 1 calc PR A 1
H16B H 0.4790 1.2712 0.1132 0.168 Uiso 0.50 1 calc PR A 1
H16C H 0.3459 1.3374 0.1536 0.168 Uiso 0.50 1 calc PR A 1
C16' C 0.2234(9) 1.2538(6) 0.16832(19) 0.152(9) Uani 0.50 1 d PRD A 2
H16D H 0.3188 1.3345 0.1658 0.224 Uiso 0.50 1 calc PR A 2
H16E H 0.2140 1.2240 0.2000 0.224 Uiso 0.50 1 calc PR A 2
H16F H 0.0865 1.2825 0.1576 0.224 Uiso 0.50 1 calc PR A 2
H1 H 0.764(8) 1.024(4) 0.2151(14) 0.068(16) Uiso 1 1 d D . .
H2A H 1.228(10) 0.730(9) 0.100(2) 0.16(4) Uiso 1 1 d D . .
H2B H 1.151(7) 0.645(4) 0.0594(9) 0.048(13) Uiso 1 1 d D . .

loop_
_atom_site_aniso_label
_atom_site_aniso_U_11
_atom_site_aniso_U_22
_atom_site_aniso_U_33
_atom_site_aniso_U_23
_atom_site_aniso_U_13
_atom_site_aniso_U_12
O1 0.0507(19) 0.067(2) 0.065(2) -0.0114(19) -0.0116(17) 0.0009(18)
O2 0.062(2) 0.060(2) 0.102(3) -0.024(2) -0.025(2) 0.0281(19)
O3 0.063(2) 0.069(2) 0.0423(17) -0.0026(16) -0.0134(16) -0.0079(19)
O4 0.063(2) 0.0489(18) 0.0434(17) 0.0093(14) -0.0080(16) -0.0111(17)
N1 0.059(3) 0.051(2) 0.039(2) -0.0149(18) -0.0028(19) 0.006(2)
N2 0.045(2) 0.070(3) 0.037(2) -0.015(2) 0.0027(18) 0.007(2)
F1 0.077(2) 0.0538(16) 0.0703(18) -0.0237(15) 0.0011(16) 0.0013(16)
F2 0.084(2) 0.0476(15) 0.0626(17) 0.0133(13) -0.0135(15) -0.0056(16)
F3 0.0472(16) 0.0554(16) 0.0784(18) -0.0018(15) 0.0040(15) -0.0090(15)
C1 0.043(2) 0.039(2) 0.043(2) -0.0066(19) -0.0014(19) 0.001(2)
C2 0.036(2) 0.035(2) 0.0296(19) -0.0011(17) 0.0022(17) -0.0008(19)
C3 0.036(2) 0.041(2) 0.031(2) 0.0023(18) -0.0006(17) -0.001(2)
C4 0.053(3) 0.051(3) 0.032(2) -0.0035(19) -0.004(2) 0.006(2)
C5 0.075(4) 0.069(3) 0.037(2) -0.011(2) -0.014(3) 0.005(3)
C6 0.086(4) 0.078(3) 0.038(3) 0.001(3) -0.020(3) 0.002(4)
C7 0.054(3) 0.065(3) 0.046(3) 0.014(2) -0.011(2) 0.002(3)
C8 0.046(3) 0.048(2) 0.043(2) 0.008(2) -0.002(2) 0.002(2)
C9 0.033(2) 0.044(2) 0.036(2) -0.0068(18) -0.0030(18) -0.002(2)
C10 0.051(3) 0.042(3) 0.045(2) -0.007(2) -0.005(2) 0.001(2)
C11 0.039(2) 0.049(3) 0.038(2) -0.002(2) 0.0009(19) -0.006(2)
C12 0.094(5) 0.060(3) 0.061(3) 0.016(3) -0.019(3) -0.009(3)
C13 0.162(8) 0.072(4) 0.118(6) 0.028(4) -0.040(6) -0.024(5)
C14 0.050(3) 0.040(2) 0.055(3) -0.002(2) -0.006(2) 0.000(2)
C15 0.078(5) 0.064(4) 0.152(7) -0.002(4) -0.030(5) 0.018(4)
C16 0.097(12) 0.080(9) 0.160(15) 0.032(10) -0.066(11) -0.018(9)
C16' 0.121(15) 0.102(13) 0.22(3) -0.077(15) -0.019(15) 0.073(12)

loop_
_atom_type_symbol
_atom_type_description
_atom_type_scat_dispersion_real
_atom_type_scat_dispersion_imag
_atom_type_scat_source
C C 0.0033 0.0000 'International Tables Vol C Tables 4.2.6.8 and 6.1.1.4'
H H 0.0000 0.0000 'International Tables Vol C Tables 4.2.6.8 and 6.1.1.4'
N N 0.0061 0.0000 'International Tables Vol C Tables 4.2.6.8 and 6.1.1.4'
O O 0.0106 0.0000 'International Tables Vol C Tables 4.2.6.8 and 6.1.1.4'
F F 0.0171 0.0000 'International Tables Vol C Tables 4.2.6.8 and 6.1.1.4'

loop_
_geom_angle_atom_site_label_1
_geom_angle_atom_site_label_2
_geom_angle_atom_site_label_3
_geom_angle
C14 O2 C15 118.3(4)
C11 O4 C12 114.9(4)
C4 N1 C1 110.7(4)
C4 N1 H1 120(4)
C1 N1 H1 129(4)
C9 N2 H2A 117(6)
C9 N2 H2B 117(3)
H2A N2 H2B 122(6)
N1 C1 C2 108.1(4)
N1 C1 C14 119.5(4)
C2 C1 C14 132.4(4)
C1 C2 C3 106.6(3)
C1 C2 C9 127.1(4)
C3 C2 C9 126.3(4)
C8 C3 C4 117.4(4)
C8 C3 C2 135.1(4)
C4 C3 C2 107.5(3)
N1 C4 C5 130.0(4)
N1 C4 C3 107.1(4)
C5 C4 C3 122.9(4)
C6 C5 C4 117.3(5)
C6 C5 H5 121.4
C4 C5 H5 121.4
C5 C6 C7 121.9(5)
C5 C6 H6 119.0
C7 C6 H6 119.0
C8 C7 C6 121.4(5)
C8 C7 H7 119.3
C6 C7 H7 119.3
C7 C8 C3 119.1(5)
C7 C8 H8 120.4
C3 C8 H8 120.4
N2 C9 C2 109.0(3)
N2 C9 C10 106.4(4)
C2 C9 C10 109.6(3)
N2 C9 C11 107.2(3)
C2 C9 C11 115.3(3)
C10 C9 C11 109.0(3)
F1 C10 F3 107.1(4)
F1 C10 F2 105.6(4)
F3 C10 F2 106.6(4)
F1 C10 C9 113.1(4)
F3 C10 C9 113.3(4)
F2 C10 C9 110.6(3)
O3 C11 O4 125.0(4)
O3 C11 C9 125.3(4)
O4 C11 C9 109.0(3)
O4 C12 C13 105.1(5)
O4 C12 H12A 110.7
C13 C12 H12A 110.7
O4 C12 H12B 110.7
C13 C12 H12B 110.7
H12A C12 H12B 108.8
C12 C13 H13A 109.5
C12 C13 H13B 109.5
H13A C13 H13B 109.5
C12 C13 H13C 109.5
H13A C13 H13C 109.5
H13B C13 H13C 109.5
O1 C14 O2 124.4(5)
O1 C14 C1 124.3(4)
O2 C14 C1 111.3(4)
C16 C15 C16' 63.2
C16 C15 O2 108.0(3)
C16' C15 O2 115.5(3)
C16 C15 H15A 110.1
C16' C15 H15A 133.7
O2 C15 H15A 110.1
C16 C15 H15B 110.1
C16' C15 H15B 48.0
O2 C15 H15B 110.1
H15A C15 H15B 108.4
C16 C15 H15C 143.0
C16' C15 H15C 108.6
O2 C15 H15C 107.7
H15A C15 H15C 47.1
H15B C15 H15C 65.4
C16 C15 H15D 50.6
C16' C15 H15D 108.7
O2 C15 H15D 107.5
H15A C15 H15D 63.0
H15B C15 H15D 141.9
H15C C15 H15D 108.6
C15 C16 H15D 46.4
C15 C16 H16A 109.5
H15D C16 H16A 82.7
C15 C16 H16B 109.5
H15D C16 H16B 84.6
C15 C16 H16C 109.5
H15D C16 H16C 155.8
C15 C16' H16D 109.5
C15 C16' H16E 109.5
H16D C16' H16E 109.5
C15 C16' H16F 109.5
H16D C16' H16F 109.5
H16E C16' H16F 109.5

loop_
_geom_bond_atom_site_label_1
_geom_bond_atom_site_label_2
_geom_bond_distance
O1 C14 1.203(5)
O2 C14 1.324(6)
O2 C15 1.448(6)
O3 C11 1.203(5)
O4 C11 1.332(5)
O4 C12 1.463(6)
N1 C4 1.356(6)
N1 C1 1.379(5)
N1 H1 0.86(2)
N2 C9 1.458(6)
N2 H2A 0.88(2)
N2 H2B 0.837(19)
F1 C10 1.324(5)
F2 C10 1.343(5)
F3 C10 1.325(5)
C1 C2 1.390(6)
C1 C14 1.465(6)
C2 C3 1.428(5)
C2 C9 1.517(5)
C3 C8 1.405(6)
C3 C4 1.411(6)
C4 C5 1.379(6)
C5 C6 1.354(7)
C5 H5 0.9300
C6 C7 1.383(7)
C6 H6 0.9300
C7 C8 1.362(6)
C7 H7 0.9300
C8 H8 0.9300
C9 C10 1.535(6)
C9 C11 1.535(6)
C12 C13 1.465(9)
C12 H12A 0.9700
C12 H12B 0.9700
C13 H13A 0.9600
C13 H13B 0.9600
C13 H13C 0.9600
C15 C16 1.3195
C15 C16' 1.3744
C15 H15A 0.9700
C15 H15B 0.9700
C15 H15C 0.9602
C15 H15D 0.9621
C16 H15D 1.0274
C16 H16A 0.9600
C16 H16B 0.9600
C16 H16C 0.9600
C16' H16D 0.9600
C16' H16E 0.9600
C16' H16F 0.9600

loop_
_geom_hbond_atom_site_label_D
_geom_hbond_atom_site_label_H
_geom_hbond_atom_site_label_A
_geom_hbond_distance_DH
_geom_hbond_distance_HA
_geom_hbond_distance_DA
_geom_hbond_angle_DHA
_geom_hbond_site_symmetry_A
N2 H2B O3 0.837(19) 2.62(3) 3.251(5) 134(4) 4_565
N2 H2A F3 0.88(2) 2.59(8) 3.066(5) 115(7) 1_655
N2 H2A O1 0.88(2) 2.38(5) 3.160(6) 147(7) 1_655

loop_
_geom_torsion_atom_site_label_1
_geom_torsion_atom_site_label_2
_geom_torsion_atom_site_label_3
_geom_torsion_atom_site_label_4
_geom_torsion
C4 N1 C1 C2 -0.4(5)
C4 N1 C1 C14 179.5(4)
N1 C1 C2 C3 1.2(5)
C14 C1 C2 C3 -178.8(4)
N1 C1 C2 C9 -177.0(4)
C14 C1 C2 C9 3.1(7)
C1 C2 C3 C8 179.2(4)
C9 C2 C3 C8 -2.7(7)
C1 C2 C3 C4 -1.5(5)
C9 C2 C3 C4 176.7(4)
C1 N1 C4 C5 179.7(5)
C1 N1 C4 C3 -0.5(5)
C8 C3 C4 N1 -179.3(4)
C2 C3 C4 N1 1.2(5)
C8 C3 C4 C5 0.5(7)
C2 C3 C4 C5 -179.0(5)
N1 C4 C5 C6 -179.1(5)
C3 C4 C5 C6 1.2(8)
C4 C5 C6 C7 -1.7(8)
C5 C6 C7 C8 0.6(8)
C6 C7 C8 C3 1.2(7)
C4 C3 C8 C7 -1.7(6)
C2 C3 C8 C7 177.6(5)
C1 C2 C9 N2 151.6(4)
C3 C2 C9 N2 -26.1(5)
C1 C2 C9 C10 -92.3(5)
C3 C2 C9 C10 90.0(5)
C1 C2 C9 C11 31.0(6)
C3 C2 C9 C11 -146.7(4)
N2 C9 C10 F1 -49.8(5)
C2 C9 C10 F1 -167.5(4)
C11 C9 C10 F1 65.5(5)
N2 C9 C10 F3 -171.9(4)
C2 C9 C10 F3 70.3(5)
C11 C9 C10 F3 -56.6(5)
N2 C9 C10 F2 68.5(4)
C2 C9 C10 F2 -49.3(5)
C11 C9 C10 F2 -176.3(4)
C12 O4 C11 O3 -1.9(7)
C12 O4 C11 C9 169.2(4)
N2 C9 C11 O3 96.7(5)
C2 C9 C11 O3 -141.7(4)
C10 C9 C11 O3 -18.1(6)
N2 C9 C11 O4 -74.4(4)
C2 C9 C11 O4 47.2(5)
C10 C9 C11 O4 170.8(3)
C11 O4 C12 C13 -174.4(5)
C15 O2 C14 O1 0.6(7)
C15 O2 C14 C1 -178.9(4)
N1 C1 C14 O1 -172.4(5)
C2 C1 C14 O1 7.5(8)
N1 C1 C14 O2 7.2(6)
C2 C1 C14 O2 -172.9(5)
C14 O2 C15 C16 -111.2(4)
C14 O2 C15 C16' -179.4(3)
